data_4075668
loop_
_publ_author_name
'Boubekeur, Le\"ila'
'Ricard, Louis'
'M\'ezailles, Nicolas'
'Le Floch, Pascal'

_publ_section_title
;
 Synthesis of New Mixed Phosphine\sim Iminophosphorane Bidentate Ligands
 and Their Coordination to Group 10 Metal Centers
;
_journal_issue 6
_journal_name_full Organometallics
_journal_page_first 1065
_journal_paper_doi 10.1021/om0490684
_journal_volume 24
_journal_year 2005
_chemical_formula_sum 'C37 H39 Br2 N Ni O2 P2'
_chemical_formula_weight 810.16
_chemical_name_systematic
; 
 ? 
;
_space_group_IT_number 14
_symmetry_cell_setting monoclinic
_symmetry_space_group_name_Hall '-P 2ybc'
_symmetry_space_group_name_H-M 'P 1 21/c 1'
_atom_sites_solution_hydrogens geom
_atom_sites_solution_primary direct
_atom_sites_solution_secondary difmap
_audit_creation_method SHELXL-97
_cell_angle_alpha 90.00
_cell_angle_beta 95.4000(10)
_cell_angle_gamma 90.00
_cell_formula_units_Z 4
_cell_length_a 19.9970(10)
_cell_length_b 9.7900(10)
_cell_length_c 17.6700(10)
_cell_measurement_reflns_used 251
_cell_measurement_temperature 150.0(1)
_cell_measurement_theta_max 20.0
_cell_measurement_theta_min 3.0
_cell_volume 3443.9(4)
_computing_structure_refinement 'SHELXL-97 (Sheldrick, 1997)'
_computing_structure_solution 'SHELXS-97 (Sheldrick, 1990)'
_diffrn_ambient_temperature 150.0(1)
_diffrn_measured_fraction_theta_full 0.997
_diffrn_measured_fraction_theta_max 0.997
_diffrn_measurement_device_type KappaCCD
_diffrn_measurement_method 'phi and omega scans'
_diffrn_radiation_monochromator graphite
_diffrn_radiation_source 'fine-focus sealed tube'
_diffrn_radiation_type MoK\a
_diffrn_radiation_wavelength 0.71069
_diffrn_reflns_av_R_equivalents 0.0264
_diffrn_reflns_av_sigmaI/netI 0.0517
_diffrn_reflns_limit_h_max 25
_diffrn_reflns_limit_h_min -25
_diffrn_reflns_limit_k_max 12
_diffrn_reflns_limit_k_min -10
_diffrn_reflns_limit_l_max 22
_diffrn_reflns_limit_l_min -22
_diffrn_reflns_number 14102
_diffrn_reflns_theta_full 27.47
_diffrn_reflns_theta_max 27.47
_diffrn_reflns_theta_min 2.92
_exptl_absorpt_coefficient_mu 3.011
_exptl_absorpt_correction_T_max 0.9151
_exptl_absorpt_correction_T_min 0.5571
_exptl_absorpt_correction_type multi-scan
_exptl_crystal_colour blue
_exptl_crystal_density_diffrn 1.563
_exptl_crystal_density_method 'not measured'
_exptl_crystal_description plate
_exptl_crystal_F_000 1648
_exptl_crystal_size_max 0.22
_exptl_crystal_size_mid 0.18
_exptl_crystal_size_min 0.03
_refine_diff_density_max 0.907
_refine_diff_density_min -0.669
_refine_diff_density_rms 0.079
_refine_ls_extinction_method none
_refine_ls_goodness_of_fit_ref 1.039
_refine_ls_hydrogen_treatment mixed
_refine_ls_matrix_type full
_refine_ls_number_parameters 407
_refine_ls_number_reflns 7871
_refine_ls_number_restraints 0
_refine_ls_restrained_S_all 1.039
_refine_ls_R_factor_all 0.0542
_refine_ls_R_factor_gt 0.0350
_refine_ls_shift/su_max 0.001
_refine_ls_shift/su_mean 0.000
_refine_ls_structure_factor_coef Fsqd
_refine_ls_weighting_details 'calc w=1/[\s^2^(Fo^2^)+(0.0425P)^2^+0.1060P] where P=(Fo^2^+2Fc^2^)/3'
_refine_ls_weighting_scheme calc
_refine_ls_wR_factor_gt 0.0843
_refine_ls_wR_factor_ref 0.0903
_reflns_number_gt 5916
_reflns_number_total 7871
_reflns_threshold_expression >2sigma(I)
_cod_data_source_file om0490684si20041129_110219.cif
_cod_data_source_block niiminop
_cod_depositor_comments
;
The following automatic conversions were performed:

'_symmetry_cell_setting' value 'Monoclinic' changed to 'monoclinic'
according to /home/saulius/struct/CIF-dictionaries/cif_core.dic
dictionary named 'cif_core.dic' version 2.4.1 from 2010-06-29.

Automatic conversion script
Id: cif_fix_values 1715 2011-07-08 13:25:40Z adriana 
;
_cod_original_sg_symbol_H-M 'P21/c     '
_cod_database_code 4075668

loop_
_symmetry_equiv_pos_as_xyz
'x, y, z'
'-x, y+1/2, -z+1/2'
'-x, -y, -z'
'x, -y-1/2, z-1/2'

loop_
_atom_site_label
_atom_site_type_symbol
_atom_site_fract_x
_atom_site_fract_y
_atom_site_fract_z
_atom_site_U_iso_or_equiv
_atom_site_adp_type
_atom_site_occupancy
_atom_site_symmetry_multiplicity
_atom_site_calc_flag
_atom_site_refinement_flags
Br1 Br 0.155768(15) 0.09552(3) 0.305558(16) 0.03189(9) Uani 1 1 d .
Br2 Br 0.352937(16) 0.04580(3) 0.404625(17) 0.03591(9) Uani 1 1 d .
Ni1 Ni 0.259717(18) -0.02295(3) 0.322078(18) 0.02259(9) Uani 1 1 d .
P1 P 0.20898(3) -0.31774(6) 0.27961(4) 0.01891(15) Uani 1 1 d .
P2 P 0.26624(4) -0.08676(6) 0.19766(4) 0.02074(15) Uani 1 1 d .
O1 O 0.01825(11) -0.11950(19) 0.58355(11) 0.0366(5) Uani 1 1 d .
N1 N 0.23796(11) -0.21572(19) 0.34513(11) 0.0208(5) Uani 1 1 d .
C1 C 0.19943(14) -0.2162(2) 0.19375(13) 0.0214(6) Uani 1 1 d .
H1A H 0.1549 -0.1710 0.1890 0.026 Uiso 1 1 calc R
H1B H 0.2022 -0.2757 0.1488 0.026 Uiso 1 1 calc R
C2 C 0.24332(15) -0.2624(3) 0.42565(14) 0.0260(6) Uani 1 1 d .
H2A H 0.2849 -0.2244 0.4524 0.031 Uiso 1 1 calc R
H2B H 0.2473 -0.3632 0.4267 0.031 Uiso 1 1 calc R
C3 C 0.18402(14) -0.2208(2) 0.46848(14) 0.0234(6) Uani 1 1 d .
C4 C 0.13391(15) -0.3137(3) 0.48135(14) 0.0275(6) Uani 1 1 d .
H4 H 0.1371 -0.4046 0.4632 0.033 Uiso 1 1 calc R
C5 C 0.07972(15) -0.2780(3) 0.51969(14) 0.0292(7) Uani 1 1 d .
H5 H 0.0460 -0.3436 0.5273 0.035 Uiso 1 1 calc R
C6 C 0.07434(15) -0.1455(3) 0.54728(14) 0.0262(6) Uani 1 1 d .
C7 C 0.12368(15) -0.0508(3) 0.53532(15) 0.0256(6) Uani 1 1 d .
H7 H 0.1204 0.0399 0.5537 0.031 Uiso 1 1 calc R
C8 C 0.17823(15) -0.0888(3) 0.49621(14) 0.0264(6) Uani 1 1 d .
H8 H 0.2120 -0.0234 0.4884 0.032 Uiso 1 1 calc R
C9 C 0.01258(17) 0.0112(3) 0.61737(17) 0.0372(7) Uani 1 1 d .
H9A H 0.0499 0.0245 0.6568 0.056 Uiso 1 1 calc R
H9B H -0.0301 0.0170 0.6403 0.056 Uiso 1 1 calc R
H9C H 0.0140 0.0821 0.5784 0.056 Uiso 1 1 calc R
C10 C 0.26246(13) -0.4605(2) 0.26260(14) 0.0203(5) Uani 1 1 d .
C11 C 0.24586(15) -0.5444(3) 0.19961(16) 0.0280(6) Uani 1 1 d .
H11 H 0.2069 -0.5256 0.1662 0.034 Uiso 1 1 calc R
C12 C 0.28631(16) -0.6550(3) 0.18597(17) 0.0334(7) Uani 1 1 d .
H12 H 0.2762 -0.7094 0.1419 0.040 Uiso 1 1 calc R
C13 C 0.34119(16) -0.6864(3) 0.23612(17) 0.0358(7) Uani 1 1 d .
H13 H 0.3675 -0.7649 0.2279 0.043 Uiso 1 1 calc R
C14 C 0.35779(16) -0.6034(3) 0.29834(18) 0.0371(7) Uani 1 1 d .
H14 H 0.3958 -0.6243 0.3327 0.045 Uiso 1 1 calc R
C15 C 0.31886(15) -0.4894(3) 0.31051(16) 0.0296(6) Uani 1 1 d .
H15 H 0.3313 -0.4309 0.3524 0.036 Uiso 1 1 calc R
C16 C 0.12833(14) -0.3918(2) 0.29373(14) 0.0206(5) Uani 1 1 d .
C17 C 0.07242(14) -0.3057(3) 0.29265(14) 0.0253(6) Uani 1 1 d .
H17 H 0.0767 -0.2118 0.2806 0.030 Uiso 1 1 calc R
C18 C 0.01099(15) -0.3568(3) 0.30900(15) 0.0290(6) Uani 1 1 d .
H18 H -0.0273 -0.2990 0.3065 0.035 Uiso 1 1 calc R
C19 C 0.00559(15) -0.4937(3) 0.32916(16) 0.0293(6) Uani 1 1 d .
H19 H -0.0365 -0.5286 0.3412 0.035 Uiso 1 1 calc R
C20 C 0.06043(14) -0.5790(3) 0.33180(15) 0.0274(6) Uani 1 1 d .
H20 H 0.0564 -0.6720 0.3461 0.033 Uiso 1 1 calc R
C21 C 0.12168(14) -0.5285(2) 0.31353(14) 0.0242(6) Uani 1 1 d .
H21 H 0.1594 -0.5876 0.3145 0.029 Uiso 1 1 calc R
C22 C 0.24269(15) 0.0180(2) 0.11393(14) 0.0256(6) Uani 1 1 d .
C23 C 0.28919(18) 0.0471(3) 0.06162(15) 0.0341(7) Uani 1 1 d .
H23 H 0.3329 0.0084 0.0676 0.041 Uiso 1 1 calc R
C24 C 0.2704(2) 0.1336(3) 0.00072(17) 0.0464(10) Uani 1 1 d .
H24 H 0.3018 0.1541 -0.0349 0.056 Uiso 1 1 calc R
C25 C 0.2070(2) 0.1898(3) -0.00866(17) 0.0508(10) Uani 1 1 d .
H25 H 0.1948 0.2479 -0.0508 0.061 Uiso 1 1 calc R
C26 C 0.16122(19) 0.1621(3) 0.04289(18) 0.0438(9) Uani 1 1 d .
H26 H 0.1175 0.2010 0.0365 0.053 Uiso 1 1 calc R
C27 C 0.17940(16) 0.0766(3) 0.10458(16) 0.0314(7) Uani 1 1 d .
H27 H 0.1481 0.0585 0.1405 0.038 Uiso 1 1 calc R
C28 C 0.34126(13) -0.1795(2) 0.17906(14) 0.0231(6) Uani 1 1 d .
C29 C 0.40044(15) -0.1541(3) 0.22486(16) 0.0318(7) Uani 1 1 d .
H29 H 0.4013 -0.0875 0.2640 0.038 Uiso 1 1 calc R
C30 C 0.45841(16) -0.2266(3) 0.21308(17) 0.0406(8) Uani 1 1 d .
H30 H 0.4988 -0.2093 0.2443 0.049 Uiso 1 1 calc R
C31 C 0.45744(17) -0.3234(3) 0.15639(18) 0.0406(8) Uani 1 1 d .
H31 H 0.4971 -0.3728 0.1487 0.049 Uiso 1 1 calc R
C32 C 0.39895(17) -0.3488(3) 0.11084(18) 0.0391(8) Uani 1 1 d .
H32 H 0.3985 -0.4154 0.0717 0.047 Uiso 1 1 calc R
C33 C 0.34092(15) -0.2775(3) 0.12203(15) 0.0299(6) Uani 1 1 d .
H33 H 0.3007 -0.2956 0.0906 0.036 Uiso 1 1 calc R
O2 O 0.44162(15) -0.8481(3) 0.12223(18) 0.0811(9) Uani 1 1 d .
C34 C 0.4388(3) -0.7234(5) 0.0807(3) 0.114(2) Uani 1 1 d .
H34A H 0.3955 -0.7177 0.0487 0.137 Uiso 1 1 calc R
H34B H 0.4412 -0.6455 0.1165 0.137 Uiso 1 1 calc R
C35 C 0.4904(2) -0.7153(5) 0.0357(3) 0.0894(16) Uani 1 1 d .
H35A H 0.5081 -0.6208 0.0356 0.107 Uiso 1 1 calc R
H35B H 0.4747 -0.7410 -0.0172 0.107 Uiso 1 1 calc R
C36 C 0.54426(19) -0.8119(4) 0.0675(2) 0.0612(10) Uani 1 1 d .
H36A H 0.5785 -0.7646 0.1022 0.073 Uiso 1 1 calc R
H36B H 0.5665 -0.8575 0.0267 0.073 Uiso 1 1 calc R
C37 C 0.5038(2) -0.9126(3) 0.1102(2) 0.0598(11) Uani 1 1 d .
H37A H 0.4955 -0.9972 0.0801 0.072 Uiso 1 1 calc R
H37B H 0.5286 -0.9368 0.1595 0.072 Uiso 1 1 calc R

loop_
_atom_site_aniso_label
_atom_site_aniso_U_11
_atom_site_aniso_U_22
_atom_site_aniso_U_33
_atom_site_aniso_U_23
_atom_site_aniso_U_13
_atom_site_aniso_U_12
Br1 0.03218(18) 0.02849(16) 0.03456(17) -0.00370(11) 0.00077(13) 0.00768(12)
Br2 0.03508(19) 0.03791(17) 0.03281(17) -0.00494(12) -0.00694(13) -0.00673(13)
Ni1 0.0266(2) 0.01999(17) 0.02091(18) -0.00196(12) 0.00095(15) -0.00110(14)
P1 0.0211(4) 0.0174(3) 0.0182(3) 0.0005(2) 0.0012(3) 0.0002(3)
P2 0.0239(4) 0.0202(3) 0.0181(3) 0.0010(2) 0.0020(3) -0.0018(3)
O1 0.0366(13) 0.0378(11) 0.0370(12) -0.0040(9) 0.0123(10) 0.0002(9)
N1 0.0266(13) 0.0194(10) 0.0165(11) 0.0000(8) 0.0018(9) 0.0006(9)
C1 0.0246(15) 0.0203(12) 0.0192(13) 0.0016(9) 0.0020(11) 0.0024(11)
C2 0.0333(17) 0.0256(13) 0.0190(13) 0.0010(10) 0.0018(12) 0.0046(12)
C3 0.0304(16) 0.0238(13) 0.0159(13) 0.0021(9) 0.0010(11) 0.0028(11)
C4 0.0428(19) 0.0212(13) 0.0186(13) 0.0004(10) 0.0026(13) -0.0002(12)
C5 0.0375(19) 0.0271(14) 0.0231(14) 0.0031(11) 0.0029(13) -0.0054(12)
C6 0.0297(17) 0.0316(15) 0.0173(13) 0.0011(10) 0.0024(12) 0.0038(12)
C7 0.0322(17) 0.0218(13) 0.0228(14) 0.0003(10) 0.0021(12) 0.0043(12)
C8 0.0323(17) 0.0253(14) 0.0218(14) 0.0011(10) 0.0032(12) -0.0032(12)
C9 0.039(2) 0.0432(17) 0.0303(16) -0.0048(13) 0.0074(14) 0.0085(14)
C10 0.0203(15) 0.0187(12) 0.0225(14) 0.0012(9) 0.0058(11) -0.0007(10)
C11 0.0283(17) 0.0239(14) 0.0313(16) -0.0046(11) 0.0001(13) 0.0003(12)
C12 0.0367(19) 0.0255(14) 0.0391(17) -0.0107(12) 0.0104(14) -0.0031(13)
C13 0.0334(19) 0.0262(15) 0.0493(19) -0.0024(13) 0.0109(15) 0.0069(13)
C14 0.0274(18) 0.0392(17) 0.0439(19) -0.0016(13) -0.0009(14) 0.0093(14)
C15 0.0271(17) 0.0309(15) 0.0305(15) -0.0037(11) 0.0008(13) 0.0019(12)
C16 0.0219(15) 0.0225(13) 0.0176(13) 0.0006(9) 0.0027(11) 0.0003(11)
C17 0.0280(16) 0.0225(13) 0.0253(14) 0.0004(10) 0.0019(12) -0.0004(12)
C18 0.0254(16) 0.0301(15) 0.0324(16) -0.0007(12) 0.0063(13) 0.0034(12)
C19 0.0248(16) 0.0337(15) 0.0305(16) -0.0002(11) 0.0075(13) -0.0060(12)
C20 0.0303(17) 0.0226(13) 0.0299(15) -0.0003(11) 0.0057(13) -0.0056(12)
C21 0.0246(16) 0.0247(13) 0.0232(14) -0.0013(10) 0.0026(12) -0.0004(11)
C22 0.0415(19) 0.0155(12) 0.0192(13) -0.0023(9) -0.0001(12) -0.0035(12)
C23 0.057(2) 0.0228(14) 0.0249(15) -0.0015(11) 0.0132(15) -0.0026(13)
C24 0.093(3) 0.0225(15) 0.0251(16) -0.0014(12) 0.0154(17) -0.0100(17)
C25 0.103(3) 0.0212(15) 0.0248(17) 0.0026(12) -0.0133(19) -0.0055(19)
C26 0.064(2) 0.0222(14) 0.0406(19) 0.0025(13) -0.0207(18) 0.0017(15)
C27 0.0390(19) 0.0228(14) 0.0304(16) 0.0025(11) -0.0072(14) -0.0072(13)
C28 0.0238(15) 0.0248(13) 0.0213(14) 0.0039(10) 0.0059(12) -0.0038(11)
C29 0.0285(17) 0.0394(16) 0.0279(15) -0.0014(12) 0.0043(13) -0.0025(13)
C30 0.0243(18) 0.058(2) 0.0400(19) 0.0023(15) 0.0050(14) 0.0016(15)
C31 0.0342(19) 0.0454(18) 0.0441(19) 0.0040(14) 0.0127(16) 0.0095(15)
C32 0.040(2) 0.0384(17) 0.0404(18) -0.0055(13) 0.0138(16) 0.0046(15)
C33 0.0301(17) 0.0334(15) 0.0268(15) -0.0028(11) 0.0061(13) -0.0018(13)
O2 0.0565(19) 0.0705(18) 0.118(3) 0.0471(17) 0.0172(18) 0.0060(15)
C34 0.074(4) 0.118(4) 0.158(5) 0.102(4) 0.048(4) 0.038(3)
C35 0.055(3) 0.098(3) 0.118(4) 0.067(3) 0.026(3) 0.025(3)
C36 0.047(3) 0.070(3) 0.066(3) 0.007(2) 0.005(2) 0.015(2)
C37 0.067(3) 0.0350(19) 0.076(3) 0.0044(17) -0.002(2) 0.0092(18)

loop_
_atom_type_symbol
_atom_type_description
_atom_type_scat_dispersion_real
_atom_type_scat_dispersion_imag
_atom_type_scat_source
C C 0.0033 0.0016 'International Tables Vol C Tables 4.2.6.8 and 6.1.1.4'
H H 0.0000 0.0000 'International Tables Vol C Tables 4.2.6.8 and 6.1.1.4'
Br Br -0.2901 2.4595 'International Tables Vol C Tables 4.2.6.8 and 6.1.1.4'
N N 0.0061 0.0033 'International Tables Vol C Tables 4.2.6.8 and 6.1.1.4'
Ni Ni 0.3393 1.1124 'International Tables Vol C Tables 4.2.6.8 and 6.1.1.4'
O O 0.0106 0.0060 'International Tables Vol C Tables 4.2.6.8 and 6.1.1.4'
P P 0.1023 0.0942 'International Tables Vol C Tables 4.2.6.8 and 6.1.1.4'

loop_
_geom_angle_atom_site_label_1
_geom_angle_atom_site_label_2
_geom_angle_atom_site_label_3
_geom_angle
N1 Ni1 P2 88.35(6)
N1 Ni1 Br2 108.68(6)
P2 Ni1 Br2 123.83(2)
N1 Ni1 Br1 106.44(7)
P2 Ni1 Br1 98.21(2)
Br2 Ni1 Br1 124.714(17)
N1 P1 C10 115.19(12)
N1 P1 C16 114.76(11)
C10 P1 C16 105.26(11)
N1 P1 C1 105.49(11)
C10 P1 C1 107.68(12)
C16 P1 C1 108.13(12)
C28 P2 C22 106.85(12)
C28 P2 C1 105.03(11)
C22 P2 C1 103.04(12)
C28 P2 Ni1 115.61(9)
C22 P2 Ni1 126.05(8)
C1 P2 Ni1 96.70(8)
C6 O1 C9 117.8(2)
C2 N1 P1 119.33(17)
C2 N1 Ni1 119.33(15)
P1 N1 Ni1 121.13(11)
P1 C1 P2 109.17(13)
N1 C2 C3 113.8(2)
C4 C3 C8 117.8(3)
C4 C3 C2 121.0(2)
C8 C3 C2 121.2(2)
C5 C4 C3 121.9(2)
C4 C5 C6 120.0(3)
O1 C6 C7 125.1(2)
O1 C6 C5 115.6(2)
C7 C6 C5 119.4(3)
C6 C7 C8 119.9(2)
C3 C8 C7 121.2(3)
C15 C10 C11 119.3(2)
C15 C10 P1 121.49(19)
C11 C10 P1 119.2(2)
C12 C11 C10 119.9(3)
C13 C12 C11 120.3(3)
C12 C13 C14 119.8(3)
C13 C14 C15 120.0(3)
C10 C15 C14 120.6(3)
C21 C16 C17 119.2(2)
C21 C16 P1 121.9(2)
C17 C16 P1 118.62(18)
C18 C17 C16 120.3(2)
C17 C18 C19 119.6(3)
C20 C19 C18 120.8(3)
C19 C20 C21 119.6(2)
C20 C21 C16 120.6(3)
C27 C22 C23 119.5(3)
C27 C22 P2 119.5(2)
C23 C22 P2 120.8(2)
C24 C23 C22 119.1(3)
C25 C24 C23 120.9(3)
C26 C25 C24 120.2(3)
C25 C26 C27 119.6(3)
C22 C27 C26 120.6(3)
C33 C28 C29 119.4(3)
C33 C28 P2 122.0(2)
C29 C28 P2 118.6(2)
C30 C29 C28 119.8(3)
C31 C30 C29 120.3(3)
C30 C31 C32 120.1(3)
C31 C32 C33 120.2(3)
C32 C33 C28 120.3(3)
C34 O2 C37 107.2(3)
C35 C34 O2 110.8(4)
C34 C35 C36 107.5(4)
C35 C36 C37 101.4(3)
O2 C37 C36 107.4(3)

loop_
_geom_bond_atom_site_label_1
_geom_bond_atom_site_label_2
_geom_bond_distance
Br1 Ni1 2.3743(5)
Br2 Ni1 2.3545(4)
Ni1 N1 1.9874(19)
Ni1 P2 2.3010(7)
P1 N1 1.596(2)
P1 C10 1.802(2)
P1 C16 1.807(3)
P1 C1 1.809(2)
P2 C28 1.810(3)
P2 C22 1.825(3)
P2 C1 1.838(3)
O1 C6 1.367(3)
O1 C9 1.421(3)
N1 C2 1.488(3)
C2 C3 1.521(4)
C3 C4 1.388(4)
C3 C8 1.391(4)
C4 C5 1.376(4)
C5 C6 1.393(4)
C6 C7 1.385(4)
C7 C8 1.396(4)
C10 C15 1.374(4)
C10 C11 1.398(4)
C11 C12 1.386(4)
C12 C13 1.379(4)
C13 C14 1.382(4)
C14 C15 1.389(4)
C16 C21 1.392(3)
C16 C17 1.399(4)
C17 C18 1.382(4)
C18 C19 1.394(4)
C19 C20 1.375(4)
C20 C21 1.387(4)
C22 C27 1.385(4)
C22 C23 1.401(4)
C23 C24 1.392(4)
C24 C25 1.379(5)
C25 C26 1.378(5)
C26 C27 1.395(4)
C28 C33 1.391(4)
C28 C29 1.392(4)
C29 C30 1.392(4)
C30 C31 1.378(4)
C31 C32 1.379(4)
C32 C33 1.384(4)
O2 C34 1.423(5)
O2 C37 1.429(5)
C34 C35 1.364(6)
C35 C36 1.502(5)
C36 C37 1.519(5)
